data_2205244
loop_
_publ_author_name
'Fangfang Jian'
'Zhengshuai Bai'
'Hailian Xiao'
'Kai Li'

_publ_section_title
;
 4-Phenyl-1-(propan-2-ylidene)thiosemicarbazide
;
_journal_issue 3
_journal_name_full 'Acta Crystallographica Section E'
_journal_page_first o653
_journal_page_last o654
_journal_paper_doi 10.1107/S1600536805004320
_journal_volume 61
_journal_year 2005
_chemical_formula_iupac 'C10 H13 N3 S'
_chemical_formula_moiety 'C10 H13 N3 S'
_chemical_formula_sum 'C10 H13 N3 S'
_chemical_formula_weight 207.29
_chemical_name_systematic
;
4-Phenyl-1-(propan-2-ylidene)thiosemicarbazide
;
_space_group_IT_number 14
_symmetry_cell_setting monoclinic
_symmetry_space_group_name_Hall '-P 2ybc'
_symmetry_space_group_name_H-M 'P 1 21/c 1'
_atom_sites_solution_hydrogens geom
_atom_sites_solution_primary direct
_atom_sites_solution_secondary difmap
_audit_creation_method SHELXL-97
_cell_angle_alpha 90.00
_cell_angle_beta 99.07(3)
_cell_angle_gamma 90.00
_cell_formula_units_Z 4
_cell_length_a 9.0660(18)
_cell_length_b 10.283(2)
_cell_length_c 11.889(2)
_cell_measurement_reflns_used 25
_cell_measurement_temperature 295(2)
_cell_measurement_theta_max 14
_cell_measurement_theta_min 4
_cell_volume 1094.5(4)
_computing_cell_refinement 'CAD-4 Software'
_computing_data_collection 'CAD-4 Software (Enraf--Nonius, 1989)'
_computing_data_reduction 'NRCVAX (Gabe et al., 1989)'
_computing_molecular_graphics 'SHELXTL/PC (Sheldrick, 1990)'
_computing_publication_material 'WinGX (Farrugia, 1999)'
_computing_structure_refinement 'SHELXL97 (Sheldrick, 1997)'
_computing_structure_solution 'SHELXS97 (Sheldrick, 1990)'
_diffrn_ambient_temperature 295(2)
_diffrn_measured_fraction_theta_full 0.984
_diffrn_measured_fraction_theta_max 0.984
_diffrn_measurement_device_type 'Enraf--Nonius CAD-4'
_diffrn_measurement_method \w
_diffrn_radiation_monochromator graphite
_diffrn_radiation_source 'fine-focus sealed tube'
_diffrn_radiation_type MoK\a
_diffrn_radiation_wavelength 0.71073
_diffrn_reflns_av_R_equivalents 0.0205
_diffrn_reflns_av_sigmaI/netI 0.0197
_diffrn_reflns_limit_h_max 10
_diffrn_reflns_limit_h_min -1
_diffrn_reflns_limit_k_max 12
_diffrn_reflns_limit_k_min -1
_diffrn_reflns_limit_l_max 14
_diffrn_reflns_limit_l_min -14
_diffrn_reflns_number 3104
_diffrn_reflns_theta_full 26.97
_diffrn_reflns_theta_max 26.97
_diffrn_reflns_theta_min 2.27
_diffrn_standards_decay_% 0
_diffrn_standards_interval_count 100
_diffrn_standards_number 3
_exptl_absorpt_coefficient_mu 0.261
_exptl_absorpt_correction_type none
_exptl_crystal_colour yellow
_exptl_crystal_density_diffrn 1.258
_exptl_crystal_density_meas ?
_exptl_crystal_density_method .
_exptl_crystal_description block
_exptl_crystal_F_000 440
_exptl_crystal_size_max 0.35
_exptl_crystal_size_mid 0.25
_exptl_crystal_size_min 0.20
_refine_diff_density_max 0.276
_refine_diff_density_min -0.257
_refine_ls_extinction_coef 0.035(4)
_refine_ls_extinction_expression Fc^*^=kFc[1+0.001xFc^2^\l^3^/sin(2\q)]^-1/4^
_refine_ls_extinction_method SHELXL97
_refine_ls_goodness_of_fit_ref 1.042
_refine_ls_hydrogen_treatment constr
_refine_ls_matrix_type full
_refine_ls_number_parameters 128
_refine_ls_number_reflns 2352
_refine_ls_number_restraints 0
_refine_ls_restrained_S_all 1.042
_refine_ls_R_factor_all 0.0482
_refine_ls_R_factor_gt 0.0373
_refine_ls_shift/su_max 0.000
_refine_ls_shift/su_mean 0.000
_refine_ls_structure_factor_coef Fsqd
_refine_ls_weighting_details 'calc w = 1/[\s^2^(Fo^2^)+(0.0642P)^2^+0.3495P] where P = (Fo^2^+2Fc^2^)/3'
_refine_ls_weighting_scheme calc
_refine_ls_wR_factor_gt 0.1105
_refine_ls_wR_factor_ref 0.1185
_reflns_number_gt 1937
_reflns_number_total 2352
_reflns_threshold_expression I>2\s(I)
_cod_data_source_file cv6449.cif
_cod_data_source_block I
_cod_original_sg_symbol_Hall '-p 2y bc'
_cod_original_sg_symbol_H-M 'P 21/c'
_cod_database_code 2205244
_cod_database_fobs_code 2205244

loop_
_symmetry_equiv_pos_as_xyz
'x, y, z'
'-x, y+1/2, -z+1/2'
'-x, -y, -z'
'x, -y-1/2, z-1/2'

loop_
_atom_site_label
_atom_site_fract_x
_atom_site_fract_y
_atom_site_fract_z
_atom_site_U_iso_or_equiv
_atom_site_adp_type
_atom_site_calc_flag
_atom_site_refinement_flags
_atom_site_occupancy
_atom_site_type_symbol
S1 -0.13940(5) -0.03582(5) 0.12574(4) 0.04668(19) Uani d . 1 S
N1 -0.01064(16) 0.10878(16) 0.30343(12) 0.0455(4) Uani d . 1 N
H1B 0.0590 0.1641 0.3255 0.055 Uiso calc R 1 H
N2 0.12703(15) 0.07171(15) 0.16295(12) 0.0419(3) Uani d . 1 N
H2A 0.1423 0.0371 0.0999 0.050 Uiso calc R 1 H
N3 0.23482(16) 0.14890(15) 0.22626(12) 0.0434(4) Uani d . 1 N
C1 -0.1861(2) -0.02593(18) 0.39063(16) 0.0481(4) Uani d . 1 C
H1C -0.1717 -0.0961 0.3442 0.058 Uiso calc R 1 H
C2 -0.2789(3) -0.0372(2) 0.47275(18) 0.0573(5) Uani d . 1 C
H2B -0.3278 -0.1154 0.4804 0.069 Uiso calc R 1 H
C3 -0.2995(2) 0.0650(2) 0.54266(17) 0.0571(5) Uani d . 1 C
H3B -0.3622 0.0561 0.5970 0.069 Uiso calc R 1 H
C4 -0.2271(2) 0.1806(2) 0.53204(17) 0.0544(5) Uani d . 1 C
H4A -0.2395 0.2498 0.5801 0.065 Uiso calc R 1 H
C5 -0.1357(2) 0.19435(19) 0.44976(16) 0.0484(4) Uani d . 1 C
H5A -0.0879 0.2731 0.4421 0.058 Uiso calc R 1 H
C6 -0.11552(17) 0.09157(17) 0.37916(13) 0.0391(4) Uani d . 1 C
C7 -0.00346(18) 0.05219(16) 0.20317(14) 0.0379(4) Uani d . 1 C
C8 0.36644(18) 0.15078(17) 0.20029(14) 0.0418(4) Uani d . 1 C
C9 0.4760(2) 0.2363(3) 0.27177(18) 0.0641(6) Uani d . 1 C
H9A 0.4278 0.2796 0.3276 0.096 Uiso calc R 1 H
H9B 0.5135 0.2999 0.2243 0.096 Uiso calc R 1 H
H9C 0.5573 0.1847 0.3094 0.096 Uiso calc R 1 H
C10 0.4195(2) 0.0749(2) 0.1080(2) 0.0627(6) Uani d . 1 C
H10A 0.4053 -0.0161 0.1196 0.094 Uiso calc R 1 H
H10B 0.3658 0.1018 0.0357 0.094 Uiso calc R 1 H
H10C 0.5233 0.0943 0.1105 0.094 Uiso calc R 1 H

loop_
_atom_site_aniso_label
_atom_site_aniso_U_11
_atom_site_aniso_U_22
_atom_site_aniso_U_33
_atom_site_aniso_U_12
_atom_site_aniso_U_13
_atom_site_aniso_U_23
S1 0.0382(3) 0.0619(3) 0.0411(3) -0.00930(19) 0.00989(17) -0.00705(19)
N1 0.0360(7) 0.0590(9) 0.0446(8) -0.0126(6) 0.0158(6) -0.0113(7)
N2 0.0335(7) 0.0548(8) 0.0398(7) -0.0040(6) 0.0129(6) -0.0068(6)
N3 0.0357(7) 0.0519(9) 0.0447(8) -0.0059(6) 0.0127(6) -0.0043(6)
C1 0.0531(11) 0.0487(10) 0.0452(9) -0.0041(8) 0.0160(8) -0.0035(8)
C2 0.0633(13) 0.0583(12) 0.0546(11) -0.0138(9) 0.0229(9) 0.0032(9)
C3 0.0529(11) 0.0749(13) 0.0489(10) -0.0039(10) 0.0250(9) -0.0001(10)
C4 0.0518(11) 0.0638(12) 0.0515(10) 0.0011(9) 0.0206(8) -0.0124(9)
C5 0.0426(10) 0.0535(11) 0.0516(10) -0.0085(8) 0.0151(8) -0.0092(8)
C6 0.0289(8) 0.0524(10) 0.0369(8) -0.0019(7) 0.0085(6) -0.0016(7)
C7 0.0325(8) 0.0436(9) 0.0387(8) 0.0020(6) 0.0092(6) 0.0011(7)
C8 0.0342(8) 0.0508(10) 0.0414(8) 0.0008(7) 0.0088(6) 0.0053(7)
C9 0.0457(11) 0.0861(15) 0.0614(12) -0.0185(10) 0.0120(9) -0.0077(11)
C10 0.0371(10) 0.0881(15) 0.0658(13) 0.0073(10) 0.0167(9) -0.0131(11)

loop_
_atom_type_symbol
_atom_type_description
_atom_type_scat_dispersion_real
_atom_type_scat_dispersion_imag
_atom_type_scat_source
C C 0.0033 0.0016 'International Tables Vol C Tables 4.2.6.8 and 6.1.1.4'
H H 0.0000 0.0000 'International Tables Vol C Tables 4.2.6.8 and 6.1.1.4'
N N 0.0061 0.0033 'International Tables Vol C Tables 4.2.6.8 and 6.1.1.4'
S S 0.1246 0.1234 'International Tables Vol C Tables 4.2.6.8 and 6.1.1.4'

loop_
_geom_angle_atom_site_label_1
_geom_angle_atom_site_label_2
_geom_angle_atom_site_label_3
_geom_angle
C7 N1 C6 129.98(15)
C7 N1 H1B 115.0
C6 N1 H1B 115.0
C7 N2 N3 118.17(13)
C7 N2 H2A 120.9
N3 N2 H2A 120.9
C8 N3 N2 118.85(14)
C6 C1 C2 118.83(17)
C6 C1 H1C 120.6
C2 C1 H1C 120.6
C3 C2 C1 121.16(18)
C3 C2 H2B 119.4
C1 C2 H2B 119.4
C2 C3 C4 119.67(18)
C2 C3 H3B 120.2
C4 C3 H3B 120.2
C3 C4 C5 120.05(18)
C3 C4 H4A 120.0
C5 C4 H4A 120.0
C6 C5 C4 120.21(17)
C6 C5 H5A 119.9
C4 C5 H5A 119.9
C5 C6 C1 120.06(15)
C5 C6 N1 117.18(15)
C1 C6 N1 122.52(16)
N1 C7 N2 114.63(15)
N1 C7 S1 126.00(12)
N2 C7 S1 119.37(12)
N3 C8 C10 126.38(17)
N3 C8 C9 115.77(16)
C10 C8 C9 117.84(16)
C8 C9 H9A 109.5
C8 C9 H9B 109.5
H9A C9 H9B 109.5
C8 C9 H9C 109.5
H9A C9 H9C 109.5
H9B C9 H9C 109.5
C8 C10 H10A 109.5
C8 C10 H10B 109.5
H10A C10 H10B 109.5
C8 C10 H10C 107.4
H10A C10 H10C 110.7
H10B C10 H10C 109.5

loop_
_geom_bond_atom_site_label_1
_geom_bond_atom_site_label_2
_geom_bond_distance
_geom_bond_publ_flag
S1 C7 1.6816(18) yes
N1 C7 1.337(2) yes
N1 C6 1.420(2) yes
N1 H1B 0.8600 ?
N2 C7 1.359(2) yes
N2 N3 1.385(2) yes
N2 H2A 0.8600 ?
N3 C8 1.279(2) yes
C1 C6 1.384(2) ?
C1 C2 1.390(3) ?
C1 H1C 0.9300 ?
C2 C3 1.371(3) ?
C2 H2B 0.9300 ?
C3 C4 1.373(3) ?
C3 H3B 0.9300 ?
C4 C5 1.385(3) ?
C4 H4A 0.9300 ?
C5 C6 1.380(2) ?
C5 H5A 0.9300 ?
C8 C10 1.487(3) ?
C8 C9 1.489(3) ?
C9 H9A 0.9600 ?
C9 H9B 0.9600 ?
C9 H9C 0.9600 ?
C10 H10A 0.9600 ?
C10 H10B 0.9600 ?
C10 H10C 0.9600 ?

loop_
_geom_hbond_atom_site_label_D
_geom_hbond_atom_site_label_H
_geom_hbond_atom_site_label_A
_geom_hbond_site_symmetry_A
_geom_hbond_distance_DH
_geom_hbond_distance_HA
_geom_hbond_distance_DA
_geom_hbond_angle_DHA
_geom_hbond_publ_flag
N1 H1B N3 . 0.86 2.13 2.571(2) 111 yes
N2 H2A S1 3 0.86 2.68 3.4713(16) 154 yes

loop_
_geom_torsion_atom_site_label_1
_geom_torsion_atom_site_label_2
_geom_torsion_atom_site_label_3
_geom_torsion_atom_site_label_4
_geom_torsion
C7 N2 N3 C8 168.43(16)
C6 C1 C2 C3 -0.8(3)
C1 C2 C3 C4 -0.3(3)
C2 C3 C4 C5 1.1(3)
C3 C4 C5 C6 -0.8(3)
C4 C5 C6 C1 -0.3(3)
C4 C5 C6 N1 -174.77(17)
C2 C1 C6 C5 1.1(3)
C2 C1 C6 N1 175.28(18)
C7 N1 C6 C5 -153.86(18)
C7 N1 C6 C1 31.8(3)
C6 N1 C7 N2 -167.84(17)
C6 N1 C7 S1 13.0(3)
N3 N2 C7 N1 -1.7(2)
N3 N2 C7 S1 177.47(12)
N2 N3 C8 C10 -1.3(3)
N2 N3 C8 C9 179.75(17)

loop_
_cod_related_entry_id
_cod_related_entry_database
_cod_related_entry_code
1 ChemSpider 794641
